data_4070574
loop_
_publ_author_name
'Esswein, Arthur J.'
'Veige, Adam S.'
'Piccoli, Paula M. B.'
'Schultz, Arthur J.'
'Nocera, Daniel G.'

_publ_section_title
;
 Intramolecular C&#x2212;H Bond Activation and Redox Isomerization across
 Two-Electron Mixed Valence Diiridium Cores
;
_journal_issue 6
_journal_name_full Organometallics
_journal_page_first 1073
_journal_paper_doi 10.1021/om7007748
_journal_volume 27
_journal_year 2008
_chemical_formula_moiety Ir2(CH3N[P(OCH2CF3)2]2)3H4
_chemical_formula_sum 'C27 H37 F36 Ir2 N3 O12 P6'
_chemical_formula_weight 1849.82
_chemical_name_common Ir2(tfepma)3H4
_chemical_name_systematic ' ?'
_space_group_IT_number 2
_symmetry_cell_setting triclinic
_symmetry_space_group_name_Hall '-P 1'
_symmetry_space_group_name_H-M 'P -1'
_cell_angle_alpha 80.422(33)
_cell_angle_beta 79.953(27)
_cell_angle_gamma 61.608(28)
_cell_formula_units_Z 2
_cell_length_a 11.982(4)
_cell_length_b 12.206(5)
_cell_length_c 21.559(8)
_cell_measurement_reflns_used 15565
_cell_measurement_temperature 193
_cell_volume 2718.6(19)
_diffrn_ambient_temperature 193
_diffrn_measured_fraction_theta_full 'not applicable to TOF Laue technique'
_diffrn_measured_fraction_theta_max 'not applicable to TOF Laue technique'
_diffrn_measurement_device_type 'IPNS single crystal diffractometer'
_diffrn_measurement_method 'Time-of-flight Laue'
_diffrn_radiation_monochromator 'not applicable to TOF Laue technique'
_diffrn_radiation_probe neutron
_diffrn_radiation_source 'Intense Pulsed Neutron Source'
_diffrn_radiation_type neutron
_diffrn_radiation_wavelength 0.7-4.2
_diffrn_reflns_limit_h_max 3
_diffrn_reflns_limit_h_min -20
_diffrn_reflns_limit_k_max 19
_diffrn_reflns_limit_k_min -23
_diffrn_reflns_limit_l_max 42
_diffrn_reflns_limit_l_min -43
_diffrn_reflns_number 15565
_diffrn_reflns_reduction_process '(IPNS ANV2GSAS; local program'
_diffrn_reflns_theta_full 'not applicable to TOF Laue technique'
_diffrn_reflns_theta_max 'not applicable to TOF Laue technique'
_diffrn_reflns_theta_min 'not applicable to TOF Laue technique'
_diffrn_standards_decay_% 0
_diffrn_standards_number 0
_exptl_absorpt_coefficient_mu '0.867 + 0.873\l cm^-1'
_exptl_absorpt_correction_T_max 0.3410
_exptl_absorpt_correction_T_min 0.8405
_exptl_absorpt_correction_type gaussian
_exptl_absorpt_process_details '(IPNS ANVRED; local program'
_exptl_crystal_colour colorless
_exptl_crystal_density_diffrn 2.247
_exptl_crystal_density_method 'not measured'
_exptl_crystal_description block
_exptl_crystal_size_max 2
_exptl_crystal_size_mid 2
_exptl_crystal_size_min 1
_pd_block_id 2007-06-25T09:51|IR2H4_phase1|Paula_M._B._Piccoli||
_pd_phase_name 'ir2h4 at 193 K'
_cod_data_source_file om7007748-file008.cif
_cod_data_source_block IR2H4_phase_1
_cod_depositor_comments
;
The following automatic conversions were performed:

'_exptl_absorpt_correction_type' value 'Gaussian' changed to
'gaussian' according to
/home/saulius/struct/CIF-dictionaries/cif_core.dic dictionary named
'cif_core.dic' version 2.4.1 from 2010-06-29.

'_geom_bond_publ_flag'
value 'N' changed to 'n' according to
/home/saulius/struct/CIF-dictionaries/cif_core.dic dictionary named
'cif_core.dic' version 2.4.1 from 2010-06-29 (596
times).

'_geom_angle_publ_flag' value 'N' changed to 'n' according
to /home/saulius/struct/CIF-dictionaries/cif_core.dic dictionary
named 'cif_core.dic' version 2.4.1 from 2010-06-29 (509 times).

Automatic conversion script
Id: cif_fix_values 1715 2011-07-08 13:25:40Z adriana 
;
_cod_original_formula_sum 'C27.00 H37.00 F36.00 Ir2 N3 O12 P6'
_cod_database_code 4070574

loop_
_symmetry_equiv_pos_site_id
_symmetry_equiv_pos_as_xyz
1 +x,+y,+z
-1 -x,-y,-z

loop_
_atom_site_type_symbol
_atom_site_label
_atom_site_fract_x
_atom_site_fract_y
_atom_site_fract_z
_atom_site_occupancy
_atom_site_thermal_displace_type
_atom_site_U_iso_or_equiv
_atom_site_symmetry_multiplicity
Ir Ir1 0.9566(5) 0.2993(5) 0.21400(26) 1.0 Uiso 0.0119(14) 2
Ir Ir2 0.8738(5) 0.1656(5) 0.31325(26) 1.0 Uiso 0.0132(14) 2
P P1 0.8020(12) 0.4739(12) 0.2518(6) 1.0 Uiso 0.0242(32) 2
P P2 0.8383(11) 0.2743(11) 0.1522(6) 1.0 Uiso 0.0194(30) 2
P P3 1.1399(11) 0.1223(11) 0.1957(6) 1.0 Uiso 0.0155(28) 2
P P4 0.6886(11) 0.3261(11) 0.3223(6) 1.0 Uiso 0.0168(29) 2
P P5 0.8459(11) 0.0720(11) 0.2413(6) 1.0 Uiso 0.0193(30) 2
P P6 1.0804(11) 0.0284(11) 0.3190(6) 1.0 Uiso 0.0170(29) 2
N N1 0.6783(6) 0.4706(6) 0.29681(33) 1.0 Uiso 0.0199(17) 2
N N2 0.8149(6) 0.1456(6) 0.16857(31) 1.0 Uiso 0.0182(17) 2
N N3 1.1840(6) 0.0152(6) 0.25397(31) 1.0 Uiso 0.0155(16) 2
O O1 0.8466(10) 0.5532(10) 0.2900(5) 1.0 Uiso 0.0219(28) 2
O O2 0.7264(9) 0.5966(10) 0.2056(5) 1.0 Uiso 0.0163(26) 2
O O3 0.7033(10) 0.3945(11) 0.1476(5) 1.0 Uiso 0.0259(30) 2
O O4 0.8857(10) 0.2530(10) 0.0761(5) 1.0 Uiso 0.0193(27) 2
O O5 1.1408(9) 0.0557(10) 0.1356(5) 1.0 Uiso 0.0155(25) 2
O O6 1.2699(11) 0.1373(11) 0.1760(5) 1.0 Uiso 0.0260(29) 2
O O7 0.6057(10) 0.3581(10) 0.3899(5) 1.0 Uiso 0.0217(28) 2
O O8 0.5780(12) 0.3296(12) 0.2888(6) 1.0 Uiso 0.0384(35) 2
O O9 0.7340(10) 0.0289(11) 0.2521(5) 1.0 Uiso 0.0244(29) 2
O O10 0.9671(11) -0.0657(12) 0.2236(6) 1.0 Uiso 0.0350(33) 2
O O11 1.1236(12) -0.1184(12) 0.3387(6) 1.0 Uiso 0.040(4) 2
O O12 1.1509(10) 0.0411(11) 0.3730(5) 1.0 Uiso 0.0248(29) 2
C C1 0.5696(9) 0.5877(9) 0.3151(4) 1.0 Uiso 0.0326(29) 2
H H1A 0.5907(20) 0.6633(16) 0.3199(11) 1.0 Uiso 0.054(6) 2
H H1B 0.5154(24) 0.5663(27) 0.3571(9) 1.0 Uiso 0.078(8) 2
H H1C 0.4913(20) 0.6326(29) 0.2856(12) 1.0 Uiso 0.091(9) 2
C C2 0.7923(7) 0.0895(8) 0.1212(4) 1.0 Uiso 0.0184(24) 2
H H2A 0.8748(16) 0.0261(19) 0.0921(10) 1.0 Uiso 0.057(7) 2
H H2B 0.7346(24) 0.1585(24) 0.0857(11) 1.0 Uiso 0.095(10) 2
H H2C 0.7416(23) 0.0359(22) 0.1426(13) 1.0 Uiso 0.074(8) 2
C C3 1.3147(9) -0.0869(9) 0.2560(4) 1.0 Uiso 0.0345(30) 2
H H3A 1.3237(25) -0.1769(14) 0.2482(13) 1.0 Uiso 0.073(8) 2
H H3B 1.3440(20) -0.0980(23) 0.3027(6) 1.0 Uiso 0.057(7) 2
H H3C 1.3839(15) -0.0670(19) 0.2227(8) 1.0 Uiso 0.037(5) 2
C C4 0.9255(8) 0.4864(9) 0.3380(5) 1.0 Uiso 0.0252(26) 2
H H4A 1.0229(15) 0.474(4) 0.3264(17) 1.0 Uiso 0.115(12) 2
H H4B 0.929(4) 0.3991(20) 0.3620(18) 1.0 Uiso 0.132(14) 2
C C5 0.8728(13) 0.5643(13) 0.3931(6) 1.0 Uiso 0.055(4) 2
C C7 0.7017(11) 0.7525(11) 0.1183(6) 1.0 Uiso 0.0340(29) 2
C C8 0.6061(10) 0.3889(9) 0.1186(4) 1.0 Uiso 0.0320(29) 2
H H8A 0.5628(19) 0.3342(18) 0.1478(10) 1.0 Uiso 0.049(6) 2
H H8B 0.6357(20) 0.3564(20) 0.0715(6) 1.0 Uiso 0.052(6) 2
C C9 0.5096(14) 0.5214(15) 0.1077(7) 1.0 Uiso 0.065(4) 2
C C12 1.2390(8) -0.0551(8) 0.1182(4) 1.0 Uiso 0.0245(26) 2
H H12A 1.2310(21) -0.1299(15) 0.1510(9) 1.0 Uiso 0.051(6) 2
H H12B 1.3311(12) -0.0578(21) 0.1187(10) 1.0 Uiso 0.047(6) 2
C C13 1.2202(10) -0.0644(10) 0.0500(5) 1.0 Uiso 0.0318(28) 2
C C14 1.2762(9) 0.2276(8) 0.1296(4) 1.0 Uiso 0.0300(27) 2
H H14A 1.2515(23) 0.3179(14) 0.1450(12) 1.0 Uiso 0.069(8) 2
H H14B 1.2169(19) 0.2452(24) 0.0925(8) 1.0 Uiso 0.062(7) 2
C C15 1.4111(11) 0.1781(12) 0.0988(6) 1.0 Uiso 0.0422(31) 2
C C20 0.6876(12) 0.0019(13) 0.3133(6) 1.0 Uiso 0.066(4) 2
H H20A 0.6403(26) 0.0712(22) 0.3475(11) 1.0 Uiso 0.078(8) 2
H H20B 0.7397(33) -0.024(4) 0.3544(11) 1.0 Uiso 0.123(13) 2
C C21 0.6076(14) -0.0603(15) 0.3114(7) 1.0 Uiso 0.060(4) 2
C C24 1.0742(10) -0.1593(11) 0.3926(5) 1.0 Uiso 0.0401(31) 2
H H24A 0.9855(23) -0.161(4) 0.3888(21) 1.0 Uiso 0.140(14) 2
H H24B 1.0366(34) -0.0983(29) 0.4307(12) 1.0 Uiso 0.116(12) 2
C C25 1.1639(16) -0.2835(16) 0.4200(9) 1.0 Uiso 0.078(5) 2
C C26 1.1413(10) 0.1519(10) 0.3872(6) 1.0 Uiso 0.0477(34) 2
H H26A 1.0510(21) 0.2248(25) 0.4066(17) 1.0 Uiso 0.118(12) 2
H H26B 1.158(4) 0.2198(31) 0.3524(16) 1.0 Uiso 0.141(15) 2
C C27 1.2068(15) 0.1284(15) 0.4453(7) 1.0 Uiso 0.068(4) 2
H H6A2 0.8685(26) 0.611(4) 0.1694(22) 1.0 Uiso 0.140(16) 2
H H10B 0.9876(25) 0.3598(23) 0.0644(11) 1.0 Uiso 0.077(8) 2
C C11A 0.8972(11) 0.3885(11) -0.0138(6) 1.0 Uiso 0.0341(29) 2
C C16A 0.6358(10) 0.2994(9) 0.4456(6) 1.0 Uiso 0.050(4) 2
H H16A 0.6380(30) 0.3642(25) 0.4740(13) 1.0 Uiso 0.098(10) 2
H H16B 0.7159(18) 0.2056(14) 0.4474(13) 1.0 Uiso 0.080(9) 2
C C18A 0.4483(17) 0.4092(14) 0.3002(6) 1.0 Uiso 0.089(5) 2
C C19A 0.3718(14) 0.3584(14) 0.2839(7) 1.0 Uiso 0.060(4) 2
C C22A 0.9752(17) -0.1786(21) 0.2452(11) 0.45 Uiso 0.025(6) 2
H H22A 0.8839(31) -0.180(6) 0.2498(29) 0.45 Uiso 0.069(17) 2
H H22B 1.034(8) -0.248(9) 0.280(4) 0.45 Uiso 0.12(4) 2
C C23A 1.0642(13) -0.2744(13) 0.2112(6) 1.0 Uiso 0.053(4) 2
C C6B 0.7804(9) 0.6300(12) 0.1520(6) 1.0 Uiso 0.053(4) 2
H H6B1 0.8772(17) 0.5825(30) 0.1287(18) 1.0 Uiso 0.102(12) 2
C C10B 0.9604(9) 0.3054(10) 0.0407(5) 1.0 Uiso 0.0359(29) 2
H H10D 1.0398(28) 0.2287(25) 0.0168(18) 1.0 Uiso 0.128(13) 2
C C17B 0.5282(17) 0.2933(19) 0.4836(8) 1.0 Uiso 0.079(5) 2
H H18A 0.432(4) 0.4989(22) 0.2739(17) 1.0 Uiso 0.133(14) 2
H H18B 0.424(4) 0.4390(34) 0.3477(9) 1.0 Uiso 0.122(13) 2
C C22B 0.9680(13) -0.1553(16) 0.1903(7) 0.55 Uiso 0.018(4) 2
H H22C 0.982(5) -0.126(5) 0.1402(9) 0.55 Uiso 0.075(15) 2
H H22D 0.8749(16) -0.1534(26) 0.1964(14) 0.55 Uiso 0.012(7) 2
F F1 0.9552(17) 0.5060(17) 0.4404(8) 1.0 Uiso 0.071(5) 2
F F2 0.7560(22) 0.5957(22) 0.4165(11) 1.0 Uiso 0.107(7) 2
F F3 0.8709(18) 0.6747(19) 0.3775(9) 1.0 Uiso 0.084(6) 2
F F7 0.4587(13) 0.5819(13) 0.1594(7) 1.0 Uiso 0.043(4) 2
F F8 0.5478(16) 0.6002(17) 0.0657(8) 1.0 Uiso 0.069(5) 2
F F9 0.4045(21) 0.5331(21) 0.0836(11) 1.0 Uiso 0.100(7) 2
F F13 1.1150(14) -0.0657(14) 0.0492(7) 1.0 Uiso 0.054(4) 2
F F14 1.2327(16) 0.0215(16) 0.0110(8) 1.0 Uiso 0.064(5) 2
F F15 1.3104(15) -0.1768(16) 0.0320(8) 1.0 Uiso 0.060(5) 2
F F16 1.4299(15) 0.2644(16) 0.0574(8) 1.0 Uiso 0.065(5) 2
F F17 1.4469(16) 0.0781(17) 0.0707(8) 1.0 Uiso 0.069(5) 2
F F18 1.4907(15) 0.1428(15) 0.1426(8) 1.0 Uiso 0.059(5) 2
F F25 0.5763(23) -0.1025(24) 0.3668(12) 1.0 Uiso 0.123(8) 2
F F26 0.5059(21) 0.0195(21) 0.2846(10) 1.0 Uiso 0.098(7) 2
F F27 0.6609(21) -0.1606(23) 0.2826(11) 1.0 Uiso 0.105(7) 2
F F31 1.1644(29) -0.3440(31) 0.3801(15) 1.0 Uiso 0.153(11) 2
F F32 1.2798(27) -0.3157(26) 0.4060(13) 1.0 Uiso 0.131(9) 2
F F33 1.1240(19) -0.3207(20) 0.4742(10) 1.0 Uiso 0.089(6) 2
F F34 1.3328(22) 0.0451(23) 0.4338(11) 1.0 Uiso 0.107(7) 2
F F35 1.1629(22) 0.0768(23) 0.4930(12) 1.0 Uiso 0.114(8) 2
F F36 1.2104(23) 0.2378(25) 0.4554(12) 1.0 Uiso 0.119(8) 2
F F4A 0.706(4) 0.8215(34) 0.1558(21) 0.548(31) Uiso 0.078(9) 2
F F5A 0.5827(32) 0.788(4) 0.1264(22) 0.66(11) Uiso 0.066(7) 2
F F6A 0.700(5) 0.763(5) 0.0528(26) 0.35(4) Uiso 0.063(7) 2
F F10A 0.7892(18) 0.4924(19) 0.0108(9) 1.0 Uiso 0.092(6) 2
F F11A 0.9647(17) 0.4414(17) -0.0510(9) 1.0 Uiso 0.073(5) 2
F F19A 0.578(4) 0.239(4) 0.5524(19) 0.364(24) Uiso 0.048(6) 2
F F20A 0.520(4) 0.204(4) 0.4594(20) 1.0 Uiso 0.204(15) 2
F F21A 0.4641(21) 0.3789(22) 0.5002(11) 0.556(19) Uiso 0.026(4) 2
F F24A 0.347(4) 0.410(5) 0.2144(21) 0.375(27) Uiso 0.065(7) 2
F F29A 1.0666(19) -0.3766(21) 0.1988(10) 1.0 Uiso 0.092(6) 2
F F4B 0.7455(28) 0.7913(28) 0.0704(15) 0.65(4) Uiso 0.063(7) 2
F F5B 0.600(7) 0.817(8) 0.143(4) 0.34(11) Uiso 0.066(7) 2
F F6B 0.755(4) 0.841(4) 0.1203(25) 0.452(31) Uiso 0.078(9) 2
F F12B 0.8475(28) 0.3523(29) -0.0400(14) 1.0 Uiso 0.148(10) 2
F F19B 0.5012(25) 0.2213(25) 0.5327(13) 0.636(24) Uiso 0.062(6) 2
F F21B 0.4034(25) 0.3652(25) 0.4655(13) 0.444(19) Uiso 0.026(4) 2
F F22B 0.3795(21) 0.2630(22) 0.3314(11) 1.0 Uiso 0.108(7) 2
F F23B 0.250(5) 0.411(5) 0.3001(21) 1.0 Uiso 0.237(18) 2
F F24B 0.3954(26) 0.3144(30) 0.2326(14) 0.625(27) Uiso 0.065(7) 2
F F28B 1.0427(29) -0.3003(34) 0.2786(14) 1.0 Uiso 0.120(12) 2
F F30B 1.1770(20) -0.2883(20) 0.2044(10) 1.0 Uiso 0.092(6) 2
H Ha 0.8397(18) 0.0871(19) 0.3750(9) 1.0 Uiso 0.036(5) 2
H Hb 0.9981(17) 0.3881(17) 0.1593(8) 1.0 Uiso 0.026(5) 2
H Hc 1.0533(20) 0.3056(21) 0.2601(10) 1.0 Uiso 0.046(6) 2
H Hd 0.8873(17) 0.2375(17) 0.3658(9) 1.0 Uiso 0.030(5) 2

loop_
_atom_type_symbol
_atom_type_number_in_cell
Ir 4.0
P 12.0
N 6.0
O 24.0
C 54.0
H 74.0
F 72.0

loop_
_geom_angle_atom_site_label_1
_geom_angle_atom_site_label_2
_geom_angle_atom_site_label_3
_geom_angle
_geom_angle_site_symmetry_1
_geom_angle_site_symmetry_3
_geom_angle_publ_flag
P1 Ir1 P2 96.5(5) 1_555 1_555 n
P1 Ir1 P3 165.3(6) 1_555 1_555 n
P1 Ir1 Hb 87.5(7) 1_555 1_555 n
P1 Ir1 Hc 87.9(8) 1_555 1_555 n
P2 Ir1 P3 97.9(5) 1_555 1_555 n
P2 Ir1 Hb 94.2(8) 1_555 1_555 n
P2 Ir1 Hc 175.4(8) 1_555 1_555 n
P3 Ir1 Hb 94.6(7) 1_555 1_555 n
P3 Ir1 Hc 77.7(8) 1_555 1_555 n
Hb Ir1 Hc 87.6(10) 1_555 1_555 n
P4 Ir2 P5 100.3(5) 1_555 1_555 n
P4 Ir2 P6 164.1(6) 1_555 1_555 n
P4 Ir2 Ha 93.4(8) 1_555 1_555 n
P4 Ir2 Hd 77.2(8) 1_555 1_555 n
P5 Ir2 P6 95.2(5) 1_555 1_555 n
P5 Ir2 Ha 96.9(9) 1_555 1_555 n
P5 Ir2 Hd 177.4(8) 1_555 1_555 n
P6 Ir2 Ha 87.9(8) 1_555 1_555 n
P6 Ir2 Hd 87.3(8) 1_555 1_555 n
Ha Ir2 Hd 82.8(10) 1_555 1_555 n
Ir1 P1 N1 119.6(7) 1_555 1_555 n
Ir1 P1 O1 116.6(8) 1_555 1_555 n
Ir1 P1 O2 121.4(8) 1_555 1_555 n
N1 P1 O1 104.7(8) 1_555 1_555 n
N1 P1 O2 98.0(8) 1_555 1_555 n
O1 P1 O2 91.5(9) 1_555 1_555 n
Ir1 P2 N2 118.3(7) 1_555 1_555 n
Ir1 P2 O3 111.3(8) 1_555 1_555 n
Ir1 P2 O4 121.7(7) 1_555 1_555 n
N2 P2 O3 108.5(8) 1_555 1_555 n
N2 P2 O4 93.9(8) 1_555 1_555 n
O3 P2 O4 100.6(9) 1_555 1_555 n
Ir1 P3 N3 117.1(6) 1_555 1_555 n
Ir1 P3 O5 113.2(7) 1_555 1_555 n
Ir1 P3 O6 116.7(8) 1_555 1_555 n
N3 P3 O5 107.1(8) 1_555 1_555 n
N3 P3 O6 99.6(8) 1_555 1_555 n
O5 P3 O6 101.2(8) 1_555 1_555 n
Ir2 P4 N1 118.0(6) 1_555 1_555 n
Ir2 P4 O7 121.4(8) 1_555 1_555 n
Ir2 P4 O8 117.9(9) 1_555 1_555 n
N1 P4 O7 98.1(8) 1_555 1_555 n
N1 P4 O8 101.7(8) 1_555 1_555 n
O7 P4 O8 95.3(8) 1_555 1_555 n
Ir2 P5 N2 119.6(7) 1_555 1_555 n
Ir2 P5 O9 122.3(7) 1_555 1_555 n
Ir2 P5 O10 116.2(8) 1_555 1_555 n
N2 P5 O9 96.2(8) 1_555 1_555 n
N2 P5 O10 100.8(8) 1_555 1_555 n
O9 P5 O10 96.9(9) 1_555 1_555 n
Ir2 P6 N3 118.5(7) 1_555 1_555 n
Ir2 P6 O11 120.8(8) 1_555 1_555 n
Ir2 P6 O12 117.7(7) 1_555 1_555 n
N3 P6 O11 98.2(8) 1_555 1_555 n
N3 P6 O12 102.9(8) 1_555 1_555 n
O11 P6 O12 94.3(9) 1_555 1_555 n
P1 N1 P4 116.6(7) 1_555 1_555 n
P1 N1 C1 119.5(7) 1_555 1_555 n
P4 N1 C1 123.9(6) 1_555 1_555 n
P2 N2 P5 114.7(8) 1_555 1_555 n
P2 N2 C2 123.2(7) 1_555 1_555 n
P5 N2 C2 121.3(7) 1_555 1_555 n
P3 N3 P6 118.6(7) 1_555 1_555 n
P3 N3 C3 123.4(6) 1_555 1_555 n
P6 N3 C3 117.7(7) 1_555 1_555 n
P1 O1 C4 117.4(9) 1_555 1_555 n
P1 O2 C6B 123.5(9) 1_555 1_555 n
P2 O3 C8 119.4(10) 1_555 1_555 n
P2 O4 C10B 120.9(9) 1_555 1_555 n
P3 O5 C12 123.0(9) 1_555 1_555 n
P3 O6 C14 121.7(10) 1_555 1_555 n
P4 O7 C16A 128.5(10) 1_555 1_555 n
P4 O8 C18A 126.1(13) 1_555 1_555 n
P5 O9 C20 119.6(11) 1_555 1_555 n
P5 O10 C22A 126.2(12) 1_555 1_555 n
P5 O10 C22B 128.5(12) 1_555 1_555 n
C22A O10 C22B 50.8(12) 1_555 1_555 n
P6 O11 C24 121.9(11) 1_555 1_555 n
P6 O12 C26 125.3(10) 1_555 1_555 n
N1 C1 H1A 116.5(13) 1_555 1_555 n
N1 C1 H1B 108.2(17) 1_555 1_555 n
N1 C1 H1C 117.7(18) 1_555 1_555 n
H1A C1 H1B 113.0(21) 1_555 1_555 n
H1A C1 H1C 103.4(22) 1_555 1_555 n
H1B C1 H1C 96.2(22) 1_555 1_555 n
N2 C2 H2A 117.9(15) 1_555 1_555 n
N2 C2 H2B 112.8(18) 1_555 1_555 n
N2 C2 H2C 111.1(17) 1_555 1_555 n
H2A C2 H2B 102.2(21) 1_555 1_555 n
H2A C2 H2C 105.3(20) 1_555 1_555 n
H2B C2 H2C 106.6(23) 1_555 1_555 n
N3 C3 H3A 113.2(16) 1_555 1_555 n
N3 C3 H3B 109.0(13) 1_555 1_555 n
N3 C3 H3C 112.6(13) 1_555 1_555 n
H3A C3 H3B 106.9(21) 1_555 1_555 n
H3A C3 H3C 109.3(18) 1_555 1_555 n
H3B C3 H3C 105.5(18) 1_555 1_555 n
O1 C4 H4A 114.2(20) 1_555 1_555 n
O1 C4 H4B 121.0(24) 1_555 1_555 n
O1 C4 C5 106.9(9) 1_555 1_555 n
H4A C4 H4B 108.7(29) 1_555 1_555 n
H4A C4 C5 104.3(22) 1_555 1_555 n
H4B C4 C5 99.3(23) 1_555 1_555 n
C4 C5 F1 109.0(12) 1_555 1_555 n
C4 C5 F2 118.0(15) 1_555 1_555 n
C4 C5 F3 111.5(13) 1_555 1_555 n
F1 C5 F2 110.8(15) 1_555 1_555 n
F1 C5 F3 104.9(15) 1_555 1_555 n
F2 C5 F3 101.8(16) 1_555 1_555 n
C6B C7 F4A 97.4(20) 1_555 1_555 n
C6B C7 F5A 115.4(18) 1_555 1_555 n
C6B C7 F6A 119.8(22) 1_555 1_555 n
C6B C7 F4B 120.9(16) 1_555 1_555 n
C6B C7 F5B 118.2(33) 1_555 1_555 n
C6B C7 F6B 109.7(19) 1_555 1_555 n
F4A C7 F5A 98.3(33) 1_555 1_555 n
F4A C7 F6A 133.7(33) 1_555 1_555 n
F4A C7 F4B 97.7(28) 1_555 1_555 n
F4A C7 F5B 68(7) 1_555 1_555 n
F4A C7 F6B 39.0(18) 1_555 1_555 n
F5A C7 F6A 89.8(34) 1_555 1_555 n
F5A C7 F4B 118.2(24) 1_555 1_555 n
F5A C7 F5B 30(5) 1_555 1_555 n
F5A C7 F6B 121.2(31) 1_555 1_555 n
F6A C7 F4B 40.9(22) 1_555 1_555 n
F6A C7 F5B 110(6) 1_555 1_555 n
F6A C7 F6B 98.9(32) 1_555 1_555 n
F4B C7 F5B 120(4) 1_555 1_555 n
F4B C7 F6B 59.4(25) 1_555 1_555 n
F5B C7 F6B 95(6) 1_555 1_555 n
O3 C8 H8A 113.7(16) 1_555 1_555 n
O3 C8 H8B 115.4(14) 1_555 1_555 n
O3 C8 C9 104.4(10) 1_555 1_555 n
H8A C8 H8B 108.3(18) 1_555 1_555 n
H8A C8 C9 110.6(15) 1_555 1_555 n
H8B C8 C9 104.0(15) 1_555 1_555 n
C8 C9 F7 115.1(13) 1_555 1_555 n
C8 C9 F8 117.2(12) 1_555 1_555 n
C8 C9 F9 112.2(16) 1_555 1_555 n
F7 C9 F8 103.9(14) 1_555 1_555 n
F7 C9 F9 103.1(14) 1_555 1_555 n
F8 C9 F9 103.8(16) 1_555 1_555 n
O5 C12 H12A 107.9(13) 1_555 1_555 n
O5 C12 H12B 111.3(14) 1_555 1_555 n
O5 C12 C13 105.7(8) 1_555 1_555 n
H12A C12 H12B 110.4(18) 1_555 1_555 n
H12A C12 C13 111.0(15) 1_555 1_555 n
H12B C12 C13 110.4(13) 1_555 1_555 n
C12 C13 F13 111.0(10) 1_555 1_555 n
C12 C13 F14 111.1(12) 1_555 1_555 n
C12 C13 F15 108.1(11) 1_555 1_555 n
F13 C13 F14 112.9(14) 1_555 1_555 n
F13 C13 F15 104.6(14) 1_555 1_555 n
F14 C13 F15 108.7(12) 1_555 1_555 n
O6 C14 H14A 116.8(15) 1_555 1_555 n
O6 C14 H14B 111.4(15) 1_555 1_555 n
O6 C14 C15 107.8(8) 1_555 1_555 n
H14A C14 H14B 107.4(20) 1_555 1_555 n
H14A C14 C15 106.4(14) 1_555 1_555 n
H14B C14 C15 106.5(14) 1_555 1_555 n
C14 C15 F16 112.2(11) 1_555 1_555 n
C14 C15 F17 112.5(12) 1_555 1_555 n
C14 C15 F18 109.8(11) 1_555 1_555 n
F16 C15 F17 109.4(13) 1_555 1_555 n
F16 C15 F18 107.4(13) 1_555 1_555 n
F17 C15 F18 105.2(14) 1_555 1_555 n
O9 C20 H20A 122.7(18) 1_555 1_555 n
O9 C20 H20B 124.3(21) 1_555 1_555 n
O9 C20 C21 109.8(12) 1_555 1_555 n
H20A C20 H20B 68.0(23) 1_555 1_555 n
H20A C20 C21 109.0(18) 1_555 1_555 n
H20B C20 C21 116.8(23) 1_555 1_555 n
C20 H20A H20B 56.0(11) 1_555 1_555 n
C20 H20B H20A 56.0(11) 1_555 1_555 n
C20 C21 F25 112.5(19) 1_555 1_555 n
C20 C21 F26 108.6(15) 1_555 1_555 n
C20 C21 F27 116.5(15) 1_555 1_555 n
F25 C21 F26 110.3(17) 1_555 1_555 n
F25 C21 F27 100.6(20) 1_555 1_555 n
F26 C21 F27 108.0(19) 1_555 1_555 n
O11 C24 H24A 114.2(23) 1_555 1_555 n
O11 C24 H24B 116.2(20) 1_555 1_555 n
O11 C24 C25 113.6(11) 1_555 1_555 n
H24A C24 H24B 96.5(29) 1_555 1_555 n
H24A C24 C25 108.5(25) 1_555 1_555 n
H24B C24 C25 106.2(22) 1_555 1_555 n
C24 C25 F31 97.0(21) 1_555 1_555 n
C24 C25 F32 117.0(19) 1_555 1_555 n
C24 C25 F33 115.4(15) 1_555 1_555 n
F31 C25 F32 91.7(21) 1_555 1_555 n
F31 C25 F33 109.2(23) 1_555 1_555 n
F32 C25 F33 119.9(22) 1_555 1_555 n
O12 C26 H26A 121.3(23) 1_555 1_555 n
O12 C26 H26B 124.4(25) 1_555 1_555 n
O12 C26 C27 109.8(11) 1_555 1_555 n
H26A C26 H26B 91.6(27) 1_555 1_555 n
H26A C26 C27 93.9(23) 1_555 1_555 n
H26B C26 C27 110.9(27) 1_555 1_555 n
C26 C27 F34 109.1(15) 1_555 1_555 n
C26 C27 F35 112.4(16) 1_555 1_555 n
C26 C27 F36 110.0(16) 1_555 1_555 n
F34 C27 F35 105.3(19) 1_555 1_555 n
F34 C27 F36 103.4(17) 1_555 1_555 n
F35 C27 F36 116.0(19) 1_555 1_555 n
C6B H6A2 H6B1 63.6(13) 1_555 1_555 n
C10B C11A F10A 106.8(12) 1_555 1_555 n
C10B C11A F11A 114.5(12) 1_555 1_555 n
C10B C11A F12B 115.4(19) 1_555 1_555 n
F10A C11A F11A 102.8(14) 1_555 1_555 n
F10A C11A F12B 99.3(19) 1_555 1_555 n
F11A C11A F12B 115.5(20) 1_555 1_555 n
O7 C16A H16A 107.7(18) 1_555 1_555 n
O7 C16A H16B 117.7(18) 1_555 1_555 n
O7 C16A C17B 111.0(12) 1_555 1_555 n
H16A C16A H16B 115.8(24) 1_555 1_555 n
H16A C16A C17B 94.1(19) 1_555 1_555 n
H16B C16A C17B 107.9(17) 1_555 1_555 n
O8 C18A C19A 111.9(13) 1_555 1_555 n
O8 C18A H18A 106.3(22) 1_555 1_555 n
O8 C18A H18B 110.8(22) 1_555 1_555 n
C19A C18A H18A 113.5(25) 1_555 1_555 n
C19A C18A H18B 115.3(23) 1_555 1_555 n
H18A C18A H18B 97.9(28) 1_555 1_555 n
C18A C19A F24A 105.6(21) 1_555 1_555 n
C18A C19A F22B 105.9(16) 1_555 1_555 n
C18A C19A F23B 120.1(25) 1_555 1_555 n
C18A C19A F24B 120.9(17) 1_555 1_555 n
F24A C19A F22B 145.6(25) 1_555 1_555 n
F24A C19A F23B 89.2(29) 1_555 1_555 n
F24A C19A F24B 43.1(19) 1_555 1_555 n
F22B C19A F23B 86.8(23) 1_555 1_555 n
F22B C19A F24B 107.1(21) 1_555 1_555 n
F23B C19A F24B 109.5(28) 1_555 1_555 n
O10 C22A H22A 113.0(34) 1_555 1_555 n
O10 C22A H22B 129(7) 1_555 1_555 n
O10 C22A C23A 114.9(16) 1_555 1_555 n
O10 C22A C22B 67.1(15) 1_555 1_555 n
O10 C22A H22D 88.0(16) 1_555 1_555 n
O10 C22A F28B 148.9(21) 1_555 1_555 n
H22A C22A H22B 109(7) 1_555 1_555 n
H22A C22A C23A 108.7(35) 1_555 1_555 n
H22A C22A C22B 87.5(34) 1_555 1_555 n
H22A C22A H22D 45.3(31) 1_555 1_555 n
H22A C22A F28B 96(4) 1_555 1_555 n
H22B C22A C23A 75(6) 1_555 1_555 n
H22B C22A C22B 142(6) 1_555 1_555 n
H22B C22A H22D 143(7) 1_555 1_555 n
H22B C22A F28B 22(7) 1_555 1_555 n
C23A C22A C22B 67.3(15) 1_555 1_555 n
C23A C22A H22D 88.0(17) 1_555 1_555 n
C23A C22A F28B 61.6(16) 1_555 1_555 n
C22B C22A H22D 42.3(11) 1_555 1_555 n
C22B C22A F28B 127.1(24) 1_555 1_555 n
H22D C22A F28B 121.5(23) 1_555 1_555 n
C22A H22A C22B 48.5(21) 1_555 1_555 n
C22A H22A H22D 92(4) 1_555 1_555 n
C22B H22A H22D 44.0(17) 1_555 1_555 n
C22A H22B C23A 61(4) 1_555 1_555 n
C22A H22B F28B 115(11) 1_555 1_555 n
C23A H22B F28B 71(8) 1_555 1_555 n
C22A C23A H22B 44.1(22) 1_555 1_555 n
C22A C23A C22B 50.0(11) 1_555 1_555 n
C22A C23A F29A 131.7(16) 1_555 1_555 n
C22A C23A F28B 61.9(17) 1_555 1_555 n
C22A C23A F30B 116.1(18) 1_555 1_555 n
H22B C23A C22B 93.9(25) 1_555 1_555 n
H22B C23A F29A 117(4) 1_555 1_555 n
H22B C23A F28B 23(4) 1_555 1_555 n
H22B C23A F30B 97(4) 1_555 1_555 n
C22B C23A F29A 120.6(16) 1_555 1_555 n
C22B C23A F28B 110.6(17) 1_555 1_555 n
C22B C23A F30B 116.8(16) 1_555 1_555 n
F29A C23A F28B 93.7(19) 1_555 1_555 n
F29A C23A F30B 109.1(16) 1_555 1_555 n
F28B C23A F30B 101.9(19) 1_555 1_555 n
O2 C6B C7 116.9(9) 1_555 1_555 n
O2 C6B H6A2 97.5(24) 1_555 1_555 n
O2 C6B H6B1 130.0(22) 1_555 1_555 n
C7 C6B H6A2 121.0(25) 1_555 1_555 n
C7 C6B H6B1 113.0(21) 1_555 1_555 n
H6A2 C6B H6B1 52.7(26) 1_555 1_555 n
H6A2 H6B1 C6B 63.6(13) 1_555 1_555 n
O4 C10B H10B 118.0(15) 1_555 1_555 n
O4 C10B C11A 111.0(10) 1_555 1_555 n
O4 C10B H10D 105.0(20) 1_555 1_555 n
H10B C10B C11A 105.7(17) 1_555 1_555 n
H10B C10B H10D 114.9(27) 1_555 1_555 n
C11A C10B H10D 100.8(23) 1_555 1_555 n
C16A C17B F19A 103.3(18) 1_555 1_555 n
C16A C17B F20A 102.4(20) 1_555 1_555 n
C16A C17B F21A 111.4(21) 1_555 1_555 n
C16A C17B F19B 140.0(18) 1_555 1_555 n
C16A C17B F21B 121.5(16) 1_555 1_555 n
F19A C17B F20A 108.3(28) 1_555 1_555 n
F19A C17B F21A 90.9(24) 1_555 1_555 n
F19A C17B F19B 46.4(17) 1_555 1_555 n
F19A C17B F21B 131.0(21) 1_555 1_555 n
F20A C17B F21A 136.0(29) 1_555 1_555 n
F20A C17B F19B 72.6(22) 1_555 1_555 n
F20A C17B F21B 82.0(23) 1_555 1_555 n
F21A C17B F19B 96.6(21) 1_555 1_555 n
F21A C17B F21B 56.6(18) 1_555 1_555 n
F19B C17B F21B 97.6(18) 1_555 1_555 n
O10 C22B C22A 62.1(15) 1_555 1_555 n
O10 C22B H22A 86.2(23) 1_555 1_555 n
O10 C22B C23A 108.3(14) 1_555 1_555 n
O10 C22B H22C 106.7(30) 1_555 1_555 n
O10 C22B H22D 111.6(20) 1_555 1_555 n
C22A C22B H22A 43.9(16) 1_555 1_555 n
C22A C22B C23A 62.7(14) 1_555 1_555 n
C22A C22B H22C 164.0(31) 1_555 1_555 n
C22A C22B H22D 91.1(20) 1_555 1_555 n
H22A C22B C23A 84.0(22) 1_555 1_555 n
H22A C22B H22C 151.3(33) 1_555 1_555 n
H22A C22B H22D 47.2(20) 1_555 1_555 n
C23A C22B H22C 114.6(28) 1_555 1_555 n
C23A C22B H22D 111.5(19) 1_555 1_555 n
H22C C22B H22D 104.1(32) 1_555 1_555 n
C22A H22D H22A 42.2(12) 1_555 1_555 n
C22A H22D C22B 46.6(12) 1_555 1_555 n
H22A H22D C22B 88.8(21) 1_555 1_555 n
C5 F1 F3 36.3(9) 1_555 1_555 n
C5 F2 F3 39.7(10) 1_555 1_555 n
C5 F3 F1 38.8(10) 1_555 1_555 n
C5 F3 F2 38.5(9) 1_555 1_555 n
F1 F3 F2 63.8(10) 1_555 1_555 n
C9 F7 F8 39.1(9) 1_555 1_555 n
C9 F7 F9 39.3(9) 1_555 1_555 n
F8 F7 F9 61.6(9) 1_555 1_555 n
C9 F8 F7 37.0(8) 1_555 1_555 n
C9 F8 F9 37.9(9) 1_555 1_555 n
F7 F8 F9 58.8(8) 1_555 1_555 n
C9 F9 F7 37.5(9) 1_555 1_555 n
C9 F9 F8 38.3(10) 1_555 1_555 n
F7 F9 F8 59.7(9) 1_555 1_555 n
C13 F13 F14 33.7(8) 1_555 1_555 n
C13 F13 F15 39.0(8) 1_555 1_555 n
F14 F13 F15 61.1(8) 1_555 1_555 n
C13 F14 F13 33.4(8) 1_555 1_555 n
C13 F14 F15 36.7(8) 1_555 1_555 n
F13 F14 F15 58.2(8) 1_555 1_555 n
C13 F15 F13 36.4(8) 1_555 1_555 n
C13 F15 F14 34.6(7) 1_555 1_555 n
F13 F15 F14 60.7(8) 1_555 1_555 n
C15 F16 F17 34.7(8) 1_555 1_555 n
C15 F16 F18 36.2(8) 1_555 1_555 n
F17 F16 F18 58.1(8) 1_555 1_555 n
C15 F17 F16 35.9(8) 1_555 1_555 n
C15 F17 F18 37.9(9) 1_555 1_555 n
F16 F17 F18 60.8(8) 1_555 1_555 n
C15 F18 F16 36.4(7) 1_555 1_555 n
C15 F18 F17 36.9(8) 1_555 1_555 n
F16 F18 F17 61.0(8) 1_555 1_555 n
C21 F25 F26 35.1(11) 1_555 1_555 n
C21 F25 F27 39.8(12) 1_555 1_555 n
F26 F25 F27 61.4(12) 1_555 1_555 n
C21 F26 F25 34.5(10) 1_555 1_555 n
C21 F26 F27 35.8(11) 1_555 1_555 n
F25 F26 F27 55.9(11) 1_555 1_555 n
C21 F27 F25 39.6(12) 1_555 1_555 n
C21 F27 F26 36.2(11) 1_555 1_555 n
F25 F27 F26 62.7(12) 1_555 1_555 n
C25 F31 F32 44.7(15) 1_555 1_555 n
C25 F31 F33 36.3(14) 1_555 1_555 n
F32 F31 F33 69.6(17) 1_555 1_555 n
C25 F32 F31 43.7(14) 1_555 1_555 n
C25 F32 F33 30.5(13) 1_555 1_555 n
F31 F32 F33 61.0(14) 1_555 1_555 n
C25 F33 F31 34.5(13) 1_555 1_555 n
C25 F33 F32 29.6(12) 1_555 1_555 n
F31 F33 F32 49.4(12) 1_555 1_555 n
C27 F34 F35 36.0(10) 1_555 1_555 n
C27 F34 F36 39.0(11) 1_555 1_555 n
F35 F34 F36 64.4(11) 1_555 1_555 n
C27 F35 F34 38.8(11) 1_555 1_555 n
C27 F36 F34 37.6(10) 1_555 1_555 n
C7 F4A F5A 40.5(16) 1_555 1_555 n
C7 F4A F4B 39.6(16) 1_555 1_555 n
C7 F4A F5B 52(4) 1_555 1_555 n
C7 F4A F6B 83(4) 1_555 1_555 n
F5A F4A F4B 67.8(20) 1_555 1_555 n
F5A F4A F5B 12(4) 1_555 1_555 n
F5A F4A F6B 109(4) 1_555 1_555 n
F4B F4A F5B 77(4) 1_555 1_555 n
F4B F4A F6B 44(4) 1_555 1_555 n
F5B F4A F6B 116(6) 1_555 1_555 n
C7 F5A F4A 41.2(23) 1_555 1_555 n
C7 F5A F6A 48.0(23) 1_555 1_555 n
C7 F5A F4B 30.0(12) 1_555 1_555 n
C7 F5A F5B 67(7) 1_555 1_555 n
F4A F5A F6A 80.7(28) 1_555 1_555 n
F4A F5A F4B 54.9(20) 1_555 1_555 n
F4A F5A F5B 26(6) 1_555 1_555 n
F6A F5A F4B 26.0(18) 1_555 1_555 n
F6A F5A F5B 102(7) 1_555 1_555 n
F4B F5A F5B 76(7) 1_555 1_555 n
C7 F6A F5A 42.1(21) 1_555 1_555 n
C7 F6A F4B 58(4) 1_555 1_555 n
C7 F6A F5B 31.3(25) 1_555 1_555 n
F5A F6A F4B 91(5) 1_555 1_555 n
F5A F6A F5B 17.4(22) 1_555 1_555 n
F4B F6A F5B 74(5) 1_555 1_555 n
C11A F10A F11A 37.5(8) 1_555 1_555 n
C11A F10A F12B 35.4(11) 1_555 1_555 n
F11A F10A F12B 61.6(11) 1_555 1_555 n
C11A F11A F10A 39.7(9) 1_555 1_555 n
C11A F11A F12B 29.4(10) 1_555 1_555 n
F10A F11A F12B 54.6(10) 1_555 1_555 n
C17B F19A F21A 32.5(11) 1_555 1_555 n
C17B F19A F19B 55.5(23) 1_555 1_555 n
F21A F19A F19B 65.5(26) 1_555 1_555 n
C17B F20A F19B 54.3(20) 1_555 1_555 n
C17B F20A F21B 50.9(19) 1_555 1_555 n
F19B F20A F21B 75.3(23) 1_555 1_555 n
C17B F21A F19A 56.6(20) 1_555 1_555 n
C17B F21A F19B 48.5(15) 1_555 1_555 n
C17B F21A F21B 77.6(23) 1_555 1_555 n
F19A F21A F19B 37.1(14) 1_555 1_555 n
F19A F21A F21B 121.0(26) 1_555 1_555 n
F19B F21A F21B 85.3(21) 1_555 1_555 n
C19A F24A F23B 40.2(17) 1_555 1_555 n
C19A F24A F24B 52.8(26) 1_555 1_555 n
F23B F24A F24B 78.2(31) 1_555 1_555 n
C23A F29A F28B 45.8(13) 1_555 1_555 n
C23A F29A F30B 34.8(9) 1_555 1_555 n
F28B F29A F30B 61.7(13) 1_555 1_555 n
C7 F4B F4A 42.7(17) 1_555 1_555 n
C7 F4B F5A 31.7(15) 1_555 1_555 n
C7 F4B F6A 81(4) 1_555 1_555 n
C7 F4B F5B 29.4(20) 1_555 1_555 n
C7 F4B F6B 71.1(28) 1_555 1_555 n
F4A F4B F5A 57.3(22) 1_555 1_555 n
F4A F4B F6A 119(4) 1_555 1_555 n
F4A F4B F5B 40(4) 1_555 1_555 n
F4A F4B F6B 29.1(21) 1_555 1_555 n
F5A F4B F6A 63(4) 1_555 1_555 n
F5A F4B F5B 17.7(26) 1_555 1_555 n
F5A F4B F6B 84.6(32) 1_555 1_555 n
F6A F4B F5B 80(5) 1_555 1_555 n
F6A F4B F6B 147(5) 1_555 1_555 n
F5B F4B F6B 67(5) 1_555 1_555 n
C7 F5B F4A 60(4) 1_555 1_555 n
C7 F5B F5A 83(9) 1_555 1_555 n
C7 F5B F6A 38(4) 1_555 1_555 n
C7 F5B F4B 30.2(20) 1_555 1_555 n
C7 F5B F6B 49(4) 1_555 1_555 n
F4A F5B F5A 142(10) 1_555 1_555 n
F4A F5B F6A 87(4) 1_555 1_555 n
F4A F5B F4B 62.2(32) 1_555 1_555 n
F4A F5B F6B 25.7(24) 1_555 1_555 n
F5A F5B F6A 60(7) 1_555 1_555 n
F5A F5B F4B 86(8) 1_555 1_555 n
F5A F5B F6B 125(8) 1_555 1_555 n
F6A F5B F4B 25.6(17) 1_555 1_555 n
F6A F5B F6B 64.9(27) 1_555 1_555 n
F4B F5B F6B 39.3(19) 1_555 1_555 n
C7 F6B F4A 58(4) 1_555 1_555 n
C7 F6B F4B 49.5(21) 1_555 1_555 n
C7 F6B F5B 36.3(32) 1_555 1_555 n
F4A F6B F4B 107(5) 1_555 1_555 n
F4A F6B F5B 39(4) 1_555 1_555 n
F4B F6B F5B 74(4) 1_555 1_555 n
C11A F12B F10A 45.3(14) 1_555 1_555 n
C11A F12B F11A 35.1(12) 1_555 1_555 n
F10A F12B F11A 63.8(12) 1_555 1_555 n
C17B F19B F19A 78.2(26) 1_555 1_555 n
C17B F19B F20A 53.1(17) 1_555 1_555 n
C17B F19B F21A 35.0(11) 1_555 1_555 n
C17B F19B F21B 42.3(12) 1_555 1_555 n
F19A F19B F20A 117.8(31) 1_555 1_555 n
F19A F19B F21A 77.4(27) 1_555 1_555 n
F19A F19B F21B 111.5(29) 1_555 1_555 n
F20A F19B F21A 80.8(21) 1_555 1_555 n
F20A F19B F21B 57.0(19) 1_555 1_555 n
F21A F19B F21B 35.3(11) 1_555 1_555 n
C17B F21B F20A 47.1(16) 1_555 1_555 n
C17B F21B F21A 45.7(15) 1_555 1_555 n
C17B F21B F19B 40.2(11) 1_555 1_555 n
F20A F21B F21A 91.7(24) 1_555 1_555 n
F20A F21B F19B 47.7(16) 1_555 1_555 n
F21A F21B F19B 59.3(18) 1_555 1_555 n
C19A F22B F23B 44.3(15) 1_555 1_555 n
C19A F22B F24B 34.0(11) 1_555 1_555 n
F23B F22B F24B 62.3(17) 1_555 1_555 n
C19A F23B F24A 50.6(23) 1_555 1_555 n
C19A F23B F22B 49.0(19) 1_555 1_555 n
C19A F23B F24B 34.4(16) 1_555 1_555 n
F24A F23B F22B 93.8(27) 1_555 1_555 n
F24A F23B F24B 30.3(15) 1_555 1_555 n
F22B F23B F24B 65.4(19) 1_555 1_555 n
C19A F24B F24A 84.0(34) 1_555 1_555 n
C19A F24B F22B 39.0(13) 1_555 1_555 n
C19A F24B F23B 36.1(16) 1_555 1_555 n
F24A F24B F22B 120.3(33) 1_555 1_555 n
F24A F24B F23B 71.5(30) 1_555 1_555 n
F22B F24B F23B 52.3(15) 1_555 1_555 n
C22A F28B H22B 43(5) 1_555 1_555 n
C22A F28B C23A 56.6(15) 1_555 1_555 n
C22A F28B F29A 88.4(17) 1_555 1_555 n
C22A F28B F30B 75.5(16) 1_555 1_555 n
H22B F28B C23A 85(7) 1_555 1_555 n
H22B F28B F29A 125(6) 1_555 1_555 n
H22B F28B F30B 80(8) 1_555 1_555 n
C23A F28B F29A 40.5(12) 1_555 1_555 n
C23A F28B F30B 36.0(10) 1_555 1_555 n
F29A F28B F30B 61.2(12) 1_555 1_555 n
C23A F30B F29A 36.1(10) 1_555 1_555 n
C23A F30B F28B 42.1(12) 1_555 1_555 n
F29A F30B F28B 57.1(12) 1_555 1_555 n

loop_
_geom_bond_atom_site_label_1
_geom_bond_atom_site_label_2
_geom_bond_distance
_geom_bond_site_symmetry_2
_geom_bond_publ_flag
Ir1 Ir2 2.804(7) 1_555 n
Ir1 P1 2.221(14) 1_555 n
Ir1 P2 2.255(15) 1_555 n
Ir1 P3 2.263(13) 1_555 n
Ir1 Hb 1.641(18) 1_555 n
Ir1 Hc 1.688(25) 1_555 n
Ir2 Ir1 2.804(7) 1_555 n
Ir2 P4 2.155(13) 1_555 n
Ir2 P5 2.226(15) 1_555 n
Ir2 P6 2.245(13) 1_555 n
Ir2 Ha 1.617(19) 1_555 n
Ir2 Hd 1.615(20) 1_555 n
P1 Ir1 2.221(14) 1_555 n
P1 P4 2.848(17) 1_555 n
P1 N1 1.638(13) 1_555 n
P1 O1 1.678(18) 1_555 n
P1 O2 1.608(17) 1_555 n
P1 C6B 2.586(18) 1_555 n
P2 Ir1 2.255(15) 1_555 n
P2 P5 2.840(17) 1_555 n
P2 N2 1.695(14) 1_555 n
P2 O3 1.590(16) 1_555 n
P2 O4 1.659(16) 1_555 n
P3 Ir1 2.263(13) 1_555 n
P3 P6 2.828(16) 1_555 n
P3 N3 1.611(13) 1_555 n
P3 O5 1.635(17) 1_555 n
P3 O6 1.630(16) 1_555 n
P4 Ir2 2.155(13) 1_555 n
P4 P1 2.848(17) 1_555 n
P4 N1 1.710(14) 1_555 n
P4 O7 1.607(16) 1_555 n
P4 O8 1.596(19) 1_555 n
P4 Hd 2.390(23) 1_555 n
P5 Ir2 2.226(15) 1_555 n
P5 P2 2.840(17) 1_555 n
P5 N2 1.679(14) 1_555 n
P5 O9 1.629(17) 1_555 n
P5 O10 1.667(17) 1_555 n
P6 Ir2 2.245(13) 1_555 n
P6 P3 2.828(16) 1_555 n
P6 N3 1.677(13) 1_555 n
P6 O11 1.612(18) 1_555 n
P6 O12 1.619(17) 1_555 n
P6 C24 2.586(17) 1_555 n
N1 P1 1.638(13) 1_555 n
N1 P4 1.710(14) 1_555 n
N1 C1 1.460(12) 1_555 n
N2 P2 1.695(14) 1_555 n
N2 P5 1.679(14) 1_555 n
N2 C2 1.446(11) 1_555 n
N3 P3 1.611(13) 1_555 n
N3 P6 1.677(13) 1_555 n
N3 C3 1.469(11) 1_555 n
O1 P1 1.678(18) 1_555 n
O1 C4 1.398(14) 1_555 n
O2 P1 1.608(17) 1_555 n
O2 H6A2 1.822(34) 1_555 n
O2 C6B 1.324(14) 1_555 n
O3 P2 1.590(16) 1_555 n
O3 C8 1.447(16) 1_555 n
O4 P2 1.659(16) 1_555 n
O4 C10B 1.391(14) 1_555 n
O4 H10D 1.977(28) 1_555 n
O5 P3 1.635(17) 1_555 n
O5 C12 1.362(13) 1_555 n
O5 H12A 1.989(19) 1_555 n
O5 H12B 2.030(17) 1_555 n
O6 P3 1.630(16) 1_555 n
O6 C14 1.381(14) 1_555 n
O6 H14B 2.048(21) 1_555 n
O7 P4 1.607(16) 1_555 n
O7 C16A 1.304(15) 1_555 n
O7 H16A 1.938(25) 1_555 n
O7 H16B 2.052(21) 1_555 n
O8 P4 1.596(19) 1_555 n
O8 C18A 1.389(19) 1_555 n
O8 H18A 1.992(31) 1_555 n
O8 H18B 2.048(28) 1_555 n
O9 P5 1.629(17) 1_555 n
O9 C20 1.389(16) 1_555 n
O10 P5 1.667(17) 1_555 n
O10 C22A 1.342(24) 1_555 n
O10 H22A 2.03(4) 1_555 n
O10 C22B 1.400(21) 1_555 n
O10 H22C 2.01(4) 1_555 n
O10 H22D 2.067(26) 1_555 n
O11 P6 1.612(18) 1_555 n
O11 C24 1.342(15) 1_555 n
O11 H24A 2.046(28) 1_555 n
O11 H24B 2.069(25) 1_555 n
O12 P6 1.619(17) 1_555 n
O12 C26 1.383(15) 1_555 n
C1 N1 1.460(12) 1_555 n
C1 H1A 1.0898(22) 1_555 n
C1 H1B 1.0900(22) 1_555 n
C1 H1C 1.0900(22) 1_555 n
H1A C1 1.0898(22) 1_555 n
H1A H1B 1.818(22) 1_555 n
H1A H1C 1.711(26) 1_555 n
H1B C1 1.0900(22) 1_555 n
H1B H1A 1.818(22) 1_555 n
H1B H1C 1.623(28) 1_555 n
H1C C1 1.0900(22) 1_555 n
H1C H1A 1.711(26) 1_555 n
H1C H1B 1.623(28) 1_555 n
C2 N2 1.446(11) 1_555 n
C2 H2A 1.0902(22) 1_555 n
C2 H2B 1.0897(22) 1_555 n
C2 H2C 1.0901(22) 1_555 n
H2A C2 1.0902(22) 1_555 n
H2A H2B 1.696(25) 1_555 n
H2A H2C 1.733(23) 1_555 n
H2A H22C 1.94(5) 1_555 n
H2B C2 1.0897(22) 1_555 n
H2B H2A 1.696(25) 1_555 n
H2B H2C 1.748(26) 1_555 n
H2C C2 1.0901(22) 1_555 n
H2C H2A 1.733(23) 1_555 n
H2C H2B 1.748(26) 1_555 n
C3 N3 1.469(11) 1_555 n
C3 H3A 1.0900(22) 1_555 n
C3 H3B 1.0901(22) 1_555 n
C3 H3C 1.0901(22) 1_555 n
H3A C3 1.0900(22) 1_555 n
H3A H3B 1.751(23) 1_555 n
H3A H3C 1.778(20) 1_555 n
H3B C3 1.0901(22) 1_555 n
H3B H3A 1.751(23) 1_555 n
H3B H3C 1.736(20) 1_555 n
H3C C3 1.0901(22) 1_555 n
H3C H3A 1.778(20) 1_555 n
H3C H3B 1.736(20) 1_555 n
C4 O1 1.398(14) 1_555 n
C4 H4A 1.0899(22) 1_555 n
C4 H4B 1.0901(22) 1_555 n
C4 C5 1.502(17) 1_555 n
C4 F1 2.363(22) 1_555 n
C4 F2 2.397(23) 1_555 n
C4 F3 2.338(23) 1_555 n
H4A C4 1.0899(22) 1_555 n
H4A H4B 1.771(32) 1_555 n
H4A C5 2.062(30) 1_555 n
H4B C4 1.0901(22) 1_555 n
H4B H4A 1.771(32) 1_555 n
H4B C5 1.993(35) 1_555 n
C5 C4 1.502(17) 1_555 n
C5 H4A 2.062(30) 1_555 n
C5 H4B 1.993(35) 1_555 n
C5 F1 1.401(21) 1_555 n
C5 F2 1.291(22) 1_555 n
C5 F3 1.324(21) 1_555 n
C7 C6B 1.480(17) 1_555 n
C7 F4A 1.28(4) 1_555 n
C7 F5A 1.26(4) 1_555 n
C7 F6A 1.40(6) 1_555 n
C7 F4B 1.204(26) 1_555 n
C7 F5B 1.17(6) 1_555 n
C7 F6B 1.50(5) 1_555 n
C8 O3 1.447(16) 1_555 n
C8 H8A 1.0900(22) 1_555 n
C8 H8B 1.0901(22) 1_555 n
C8 C9 1.482(18) 1_555 n
C8 F7 2.374(17) 1_555 n
C8 F9 2.378(26) 1_555 n
H8A C8 1.0900(22) 1_555 n
H8A H8B 1.767(21) 1_555 n
H8B C8 1.0901(22) 1_555 n
H8B H8A 1.767(21) 1_555 n
H8B C9 2.041(23) 1_555 n
C9 C8 1.482(18) 1_555 n
C9 H8B 2.041(23) 1_555 n
C9 F7 1.329(18) 1_555 n
C9 F8 1.393(20) 1_555 n
C9 F9 1.382(25) 1_555 n
C12 O5 1.362(13) 1_555 n
C12 H12A 1.0899(22) 1_555 n
C12 H12B 1.0901(22) 1_555 n
C12 C13 1.554(15) 1_555 n
C12 F13 2.335(20) 1_555 n
C12 F14 2.344(19) 1_555 n
C12 F15 2.354(20) 1_555 n
H12A O5 1.989(19) 1_555 n
H12A C12 1.0899(22) 1_555 n
H12A H12B 1.790(20) 1_555 n
H12B O5 2.030(17) 1_555 n
H12B C12 1.0901(22) 1_555 n
H12B H12A 1.790(20) 1_555 n
C13 C12 1.554(15) 1_555 n
C13 F13 1.272(18) 1_555 n
C13 F14 1.281(17) 1_555 n
C13 F15 1.349(19) 1_555 n
C14 O6 1.381(14) 1_555 n
C14 H14A 1.0900(22) 1_555 n
C14 H14B 1.0902(22) 1_555 n
C14 C15 1.499(14) 1_555 n
C14 F16 2.359(18) 1_555 n
C14 F17 2.333(19) 1_555 n
C14 F18 2.319(19) 1_555 n
H14A C14 1.0900(22) 1_555 n
H14A H14B 1.757(22) 1_555 n
H14A C15 2.088(21) 1_555 n
H14B O6 2.048(21) 1_555 n
H14B C14 1.0902(22) 1_555 n
H14B H14A 1.757(22) 1_555 n
H14B C15 2.089(20) 1_555 n
C15 C14 1.499(14) 1_555 n
C15 H14A 2.088(21) 1_555 n
C15 H14B 2.089(20) 1_555 n
C15 F16 1.340(18) 1_555 n
C15 F17 1.304(20) 1_555 n
C15 F18 1.333(19) 1_555 n
C20 O9 1.389(16) 1_555 n
C20 H20A 1.0901(22) 1_555 n
C20 H20B 1.0899(22) 1_555 n
C20 C21 1.487(20) 1_555 n
C20 F25 2.307(30) 1_555 n
C20 F26 2.270(27) 1_555 n
C20 F27 2.365(28) 1_555 n
H20A C20 1.0901(22) 1_555 n
H20A H20B 1.22(4) 1_555 n
H20B C20 1.0899(22) 1_555 n
H20B H20A 1.22(4) 1_555 n
C21 C20 1.487(20) 1_555 n
C21 F25 1.285(25) 1_555 n
C21 F26 1.304(23) 1_555 n
C21 F27 1.290(24) 1_555 n
C24 P6 2.586(17) 1_555 n
C24 O11 1.342(15) 1_555 n
C24 H24A 1.0899(22) 1_555 n
C24 H24B 1.0899(22) 1_555 n
C24 C25 1.475(20) 1_555 n
C24 F31 2.03(4) 1_555 n
C24 F32 2.321(31) 1_555 n
C24 F33 2.330(25) 1_555 n
H24A O11 2.046(28) 1_555 n
H24A C24 1.0899(22) 1_555 n
H24A H24B 1.63(4) 1_555 n
H24A C25 2.09(4) 1_555 n
H24A F31 2.25(5) 1_555 n
H24B O11 2.069(25) 1_555 n
H24B C24 1.0899(22) 1_555 n
H24B H24A 1.63(4) 1_555 n
H24B C25 2.064(33) 1_555 n
C25 C24 1.475(20) 1_555 n
C25 H24A 2.09(4) 1_555 n
C25 H24B 2.064(33) 1_555 n
C25 F31 1.223(33) 1_555 n
C25 F32 1.244(26) 1_555 n
C25 F33 1.279(21) 1_555 n
C26 O12 1.383(15) 1_555 n
C26 H26A 1.0904(22) 1_555 n
C26 H26B 1.0899(22) 1_555 n
C26 C27 1.509(20) 1_555 n
C26 F34 2.345(28) 1_555 n
C26 F35 2.324(28) 1_555 n
C26 F36 2.391(31) 1_555 n
H26A C26 1.0904(22) 1_555 n
H26A H26B 1.56(4) 1_555 n
H26A C27 1.92(4) 1_555 n
H26B C26 1.0899(22) 1_555 n
H26B H26A 1.56(4) 1_555 n
C27 C26 1.509(20) 1_555 n
C27 H26A 1.92(4) 1_555 n
C27 F34 1.367(23) 1_555 n
C27 F35 1.283(23) 1_555 n
C27 F36 1.410(27) 1_555 n
H6A2 O2 1.822(34) 1_555 n
H6A2 C6B 1.0900(22) 1_555 n
H6A2 H6B1 0.97(4) 1_555 n
H10B C11A 2.055(25) 1_555 n
H10B C10B 1.0900(22) 1_555 n
H10B H10D 1.837(28) 1_555 n
C11A H10B 2.055(25) 1_555 n
C11A C10B 1.471(16) 1_555 n
C11A H10D 1.989(33) 1_555 n
C11A F10A 1.410(21) 1_555 n
C11A F11A 1.346(18) 1_555 n
C11A F12B 1.149(32) 1_555 n
C16A O7 1.304(15) 1_555 n
C16A H16A 1.0900(22) 1_555 n
C16A H16B 1.0897(22) 1_555 n
C16A C17B 1.429(18) 1_555 n
C16A F19A 2.39(4) 1_555 n
C16A F20A 2.16(4) 1_555 n
C16A F21A 2.049(23) 1_555 n
H16A O7 1.938(25) 1_555 n
H16A C16A 1.0900(22) 1_555 n
H16A H16B 1.846(25) 1_555 n
H16A C17B 1.858(31) 1_555 n
H16A F21A 1.99(4) 1_555 n
H16B O7 2.052(21) 1_555 n
H16B C16A 1.0897(22) 1_555 n
H16B H16A 1.846(25) 1_555 n
H16B C17B 2.047(25) 1_555 n
C18A O8 1.389(19) 1_555 n
C18A C19A 1.440(21) 1_555 n
C18A H18A 1.0897(22) 1_555 n
C18A H18B 1.0900(22) 1_555 n
C18A F24A 2.38(5) 1_555 n
C18A F22B 2.263(29) 1_555 n
C18A F23B 2.37(5) 1_555 n
C18A F24B 2.33(4) 1_555 n
C19A C18A 1.440(21) 1_555 n
C19A F24A 1.55(5) 1_555 n
C19A F22B 1.395(24) 1_555 n
C19A F23B 1.29(4) 1_555 n
C19A F24B 1.239(28) 1_555 n
C22A O10 1.342(24) 1_555 n
C22A H22A 1.0901(22) 1_555 n
C22A H22B 1.0900(22) 1_555 n
C22A C23A 1.367(25) 1_555 n
C22A C22B 1.177(25) 1_555 n
C22A H22D 1.620(34) 1_555 n
C22A F28B 1.44(4) 1_555 n
C22A F30B 2.233(27) 1_555 n
H22A O10 2.03(4) 1_555 n
H22A C22A 1.0901(22) 1_555 n
H22A H22B 1.78(7) 1_555 n
H22A C23A 2.00(4) 1_555 n
H22A C22B 1.57(5) 1_555 n
H22A H22D 1.15(6) 1_555 n
H22A F28B 1.90(6) 1_555 n
H22B C22A 1.0900(22) 1_555 n
H22B H22A 1.78(7) 1_555 n
H22B C23A 1.51(10) 1_555 n
H22B F28B 0.60(13) 1_555 n
H22B F30B 2.08(10) 1_555 n
C23A C22A 1.367(25) 1_555 n
C23A H22A 2.00(4) 1_555 n
C23A H22B 1.51(10) 1_555 n
C23A C22B 1.419(20) 1_555 n
C23A H22D 2.083(24) 1_555 n
C23A F29A 1.305(23) 1_555 n
C23A F28B 1.440(31) 1_555 n
C23A F30B 1.264(21) 1_555 n
C6B P1 2.586(18) 1_555 n
C6B O2 1.324(14) 1_555 n
C6B C7 1.480(17) 1_555 n
C6B H6A2 1.0900(22) 1_555 n
C6B H6B1 1.0899(22) 1_555 n
C6B F4A 2.08(4) 1_555 n
C6B F5A 2.32(4) 1_555 n
C6B F4B 2.338(32) 1_555 n
C6B F5B 2.28(6) 1_555 n
H6B1 H6A2 0.97(4) 1_555 n
H6B1 C6B 1.0899(22) 1_555 n
H6B1 F11A 2.239(24) -1_765 n
C10B O4 1.391(14) 1_555 n
C10B H10B 1.0900(22) 1_555 n
C10B C11A 1.471(16) 1_555 n
C10B H10D 1.0900(22) 1_555 n
C10B F10A 2.313(23) 1_555 n
C10B F11A 2.370(22) 1_555 n
C10B F12B 2.222(35) 1_555 n
H10D O4 1.977(28) 1_555 n
H10D H10B 1.837(28) 1_555 n
H10D C11A 1.989(33) 1_555 n
H10D C10B 1.0900(22) 1_555 n
C17B C16A 1.429(18) 1_555 n
C17B H16A 1.858(31) 1_555 n
C17B H16B 2.047(25) 1_555 n
C17B F19A 1.61(5) 1_555 n
C17B F20A 1.34(4) 1_555 n
C17B F21A 1.037(23) 1_555 n
C17B F19B 1.356(27) 1_555 n
C17B F21B 1.415(31) 1_555 n
H18A O8 1.992(31) 1_555 n
H18A C18A 1.0897(22) 1_555 n
H18A H18B 1.64(4) 1_555 n
H18B O8 2.048(28) 1_555 n
H18B C18A 1.0900(22) 1_555 n
H18B H18A 1.64(4) 1_555 n
C22B O10 1.400(21) 1_555 n
C22B C22A 1.177(25) 1_555 n
C22B H22A 1.57(5) 1_555 n
C22B C23A 1.419(20) 1_555 n
C22B H22C 1.0899(22) 1_555 n
C22B H22D 1.0901(22) 1_555 n
C22B F29A 2.367(28) 1_555 n
C22B F28B 2.350(35) 1_555 n
C22B F30B 2.287(26) 1_555 n
H22C O10 2.01(4) 1_555 n
H22C H2A 1.94(5) 1_555 n
H22C C22B 1.0899(22) 1_555 n
H22C H22D 1.72(4) 1_555 n
H22D O10 2.067(26) 1_555 n
H22D C22A 1.620(34) 1_555 n
H22D H22A 1.15(6) 1_555 n
H22D C23A 2.083(24) 1_555 n
H22D C22B 1.0901(22) 1_555 n
H22D H22C 1.72(4) 1_555 n
F1 C4 2.363(22) 1_555 n
F1 C5 1.401(21) 1_555 n
F1 F2 2.217(31) 1_555 n
F1 F3 2.161(27) 1_555 n
F2 C4 2.397(23) 1_555 n
F2 C5 1.291(22) 1_555 n
F2 F1 2.217(31) 1_555 n
F2 F3 2.030(30) 1_555 n
F3 C4 2.338(23) 1_555 n
F3 C5 1.324(21) 1_555 n
F3 F1 2.161(27) 1_555 n
F3 F2 2.030(30) 1_555 n
F7 C8 2.374(17) 1_555 n
F7 C9 1.329(18) 1_555 n
F7 F8 2.143(21) 1_555 n
F7 F9 2.124(29) 1_555 n
F8 C9 1.393(20) 1_555 n
F8 F7 2.143(21) 1_555 n
F8 F9 2.183(29) 1_555 n
F9 C8 2.378(26) 1_555 n
F9 C9 1.382(25) 1_555 n
F9 F7 2.124(29) 1_555 n
F9 F8 2.183(29) 1_555 n
F13 C12 2.335(20) 1_555 n
F13 C13 1.272(18) 1_555 n
F13 F14 2.128(22) 1_555 n
F13 F15 2.074(22) 1_555 n
F14 C12 2.344(19) 1_555 n
F14 C13 1.281(17) 1_555 n
F14 F13 2.128(22) 1_555 n
F14 F15 2.138(24) 1_555 n
F15 C12 2.354(20) 1_555 n
F15 C13 1.349(19) 1_555 n
F15 F13 2.074(22) 1_555 n
F15 F14 2.138(24) 1_555 n
F16 C14 2.359(18) 1_555 n
F16 C15 1.340(18) 1_555 n
F16 F17 2.158(25) 1_555 n
F16 F18 2.154(24) 1_555 n
F17 C14 2.333(19) 1_555 n
F17 C15 1.304(20) 1_555 n
F17 F16 2.158(25) 1_555 n
F17 F18 2.096(26) 1_555 n
F18 C14 2.319(19) 1_555 n
F18 C15 1.333(19) 1_555 n
F18 F16 2.154(24) 1_555 n
F18 F17 2.096(26) 1_555 n
F25 C20 2.307(30) 1_555 n
F25 C21 1.285(25) 1_555 n
F25 F26 2.125(34) 1_555 n
F25 F27 1.981(33) 1_555 n
F26 C20 2.270(27) 1_555 n
F26 C21 1.304(23) 1_555 n
F26 F25 2.125(34) 1_555 n
F26 F27 2.099(31) 1_555 n
F27 C20 2.365(28) 1_555 n
F27 C21 1.290(24) 1_555 n
F27 F25 1.981(33) 1_555 n
F27 F26 2.099(31) 1_555 n
F31 C24 2.03(4) 1_555 n
F31 H24A 2.25(5) 1_555 n
F31 C25 1.223(33) 1_555 n
F31 F32 1.77(4) 1_555 n
F31 F33 2.04(4) 1_555 n
F32 C24 2.321(31) 1_555 n
F32 C25 1.244(26) 1_555 n
F32 F31 1.77(4) 1_555 n
F32 F33 2.185(33) 1_555 n
F33 C24 2.330(25) 1_555 n
F33 C25 1.279(21) 1_555 n
F33 F31 2.04(4) 1_555 n
F33 F32 2.185(33) 1_555 n
F34 C26 2.345(28) 1_555 n
F34 C27 1.367(23) 1_555 n
F34 F35 2.107(31) 1_555 n
F34 F36 2.179(35) 1_555 n
F35 C26 2.324(28) 1_555 n
F35 C27 1.283(23) 1_555 n
F35 F34 2.107(31) 1_555 n
F35 F36 2.28(4) 1_555 n
F36 C26 2.391(31) 1_555 n
F36 C27 1.410(27) 1_555 n
F36 F34 2.179(35) 1_555 n
F36 F35 2.28(4) 1_555 n
F4A C7 1.28(4) 1_555 n
F4A C6B 2.08(4) 1_555 n
F4A F5A 1.93(7) 1_555 n
F4A F6A 2.47(7) 1_555 n
F4A F4B 1.87(5) 1_555 n
F4A F5B 1.37(12) 1_555 n
F4A F6B 0.95(4) 1_555 n
F5A C7 1.26(4) 1_555 n
F5A C6B 2.32(4) 1_555 n
F5A F4A 1.93(7) 1_555 n
F5A F6A 1.88(6) 1_555 n
F5A F4B 2.12(4) 1_555 n
F5A F5B 0.65(9) 1_555 n
F5A F6B 2.41(8) 1_555 n
F6A C7 1.40(6) 1_555 n
F6A F4A 2.47(7) 1_555 n
F6A F5A 1.88(6) 1_555 n
F6A F4B 0.93(6) 1_555 n
F6A F5B 2.12(10) 1_555 n
F6A F6B 2.20(8) 1_555 n
F10A C11A 1.410(21) 1_555 n
F10A C10B 2.313(23) 1_555 n
F10A F11A 2.154(24) 1_555 n
F10A F12B 1.96(4) 1_555 n
F11A C11A 1.346(18) 1_555 n
F11A H6B1 2.239(24) -1_765 n
F11A C10B 2.370(22) 1_555 n
F11A F10A 2.154(24) 1_555 n
F11A F12B 2.11(4) 1_555 n
F19A C16A 2.39(4) 1_555 n
F19A C17B 1.61(5) 1_555 n
F19A F20A 2.39(6) 1_555 n
F19A F21A 1.93(5) 1_555 n
F19A F19B 1.19(4) 1_555 n
F20A C16A 2.16(4) 1_555 n
F20A C17B 1.34(4) 1_555 n
F20A F19A 2.39(6) 1_555 n
F20A F21A 2.20(5) 1_555 n
F20A F19B 1.59(5) 1_555 n
F20A F21B 1.81(5) 1_555 n
F21A C16A 2.049(23) 1_555 n
F21A H16A 1.99(4) 1_555 n
F21A C17B 1.037(23) 1_555 n
F21A F19A 1.93(5) 1_555 n
F21A F20A 2.20(5) 1_555 n
F21A F19B 1.80(4) 1_555 n
F21A F21B 1.210(34) 1_555 n
F24A C18A 2.38(5) 1_555 n
F24A C19A 1.55(5) 1_555 n
F24A F23B 2.00(6) 1_555 n
F24A F24B 1.06(5) 1_555 n
F29A C23A 1.305(23) 1_555 n
F29A C22B 2.367(28) 1_555 n
F29A F28B 2.01(4) 1_555 n
F29A F30B 2.094(32) 1_555 n
F4B C7 1.204(26) 1_555 n
F4B C6B 2.338(32) 1_555 n
F4B F4A 1.87(5) 1_555 n
F4B F5A 2.12(4) 1_555 n
F4B F6A 0.93(6) 1_555 n
F4B F5B 2.07(6) 1_555 n
F4B F6B 1.36(5) 1_555 n
F5B C7 1.17(6) 1_555 n
F5B C6B 2.28(6) 1_555 n
F5B F4A 1.37(12) 1_555 n
F5B F5A 0.65(9) 1_555 n
F5B F6A 2.12(10) 1_555 n
F5B F4B 2.07(6) 1_555 n
F5B F6B 1.98(11) 1_555 n
F6B C7 1.50(5) 1_555 n
F6B F4A 0.95(4) 1_555 n
F6B F5A 2.41(8) 1_555 n
F6B F6A 2.20(8) 1_555 n
F6B F4B 1.36(5) 1_555 n
F6B F5B 1.98(11) 1_555 n
F12B C11A 1.149(32) 1_555 n
F12B C10B 2.222(35) 1_555 n
F12B F10A 1.96(4) 1_555 n
F12B F11A 2.11(4) 1_555 n
F19B C17B 1.356(27) 1_555 n
F19B F19A 1.19(4) 1_555 n
F19B F20A 1.59(5) 1_555 n
F19B F21A 1.80(4) 1_555 n
F19B F21B 2.08(4) 1_555 n
F21B C17B 1.415(31) 1_555 n
F21B F20A 1.81(5) 1_555 n
F21B F21A 1.210(34) 1_555 n
F21B F19B 2.08(4) 1_555 n
F22B C18A 2.263(29) 1_555 n
F22B C19A 1.395(24) 1_555 n
F22B F23B 1.85(5) 1_555 n
F22B F24B 2.12(4) 1_555 n
F23B C18A 2.37(5) 1_555 n
F23B C19A 1.29(4) 1_555 n
F23B F24A 2.00(6) 1_555 n
F23B F22B 1.85(5) 1_555 n
F23B F24B 2.07(5) 1_555 n
F24B C18A 2.33(4) 1_555 n
F24B C19A 1.239(28) 1_555 n
F24B F24A 1.06(5) 1_555 n
F24B F22B 2.12(4) 1_555 n
F24B F23B 2.07(5) 1_555 n
F28B C22A 1.44(4) 1_555 n
F28B H22A 1.90(6) 1_555 n
F28B H22B 0.60(13) 1_555 n
F28B C23A 1.440(31) 1_555 n
F28B C22B 2.350(35) 1_555 n
F28B F29A 2.01(4) 1_555 n
F28B F30B 2.10(4) 1_555 n
F30B C22A 2.233(27) 1_555 n
F30B H22B 2.08(10) 1_555 n
F30B C23A 1.264(21) 1_555 n
F30B C22B 2.287(26) 1_555 n
F30B F29A 2.094(32) 1_555 n
F30B F28B 2.10(4) 1_555 n
Ha Ir2 1.617(19) 1_555 n
Hb Ir1 1.641(18) 1_555 n
Hc Ir1 1.688(25) 1_555 n
Hd Ir2 1.615(20) 1_555 n
Hd P4 2.390(23) 1_555 n
